data_4037481
loop_
_publ_author_name
'Liu, Yongjun'
'Tian, Guang'
'Li, Jingjing'
'Qi, Yan'
'Wen, Yonghong'
'Du, Feng'

_publ_section_title
;
 Reductive Bis-addition of Aromatic Aldehydes to \a,\b-Unsaturated Esters
 via the Use of Sm/Cu(I) in Air: A Route to the Construction of Furofuran
 Lignans.
;
_journal_issue 11
_journal_name_full 'The Journal of organic chemistry'
_journal_page_first 5932
_journal_page_last 5939
_journal_paper_doi 10.1021/acs.joc.7b00278
_journal_volume 82
_journal_year 2017
_chemical_formula_moiety 'C22 H22 O4'
_chemical_formula_sum 'C22 H22 O4'
_chemical_formula_weight 350.40
_space_group_crystal_system monoclinic
_space_group_IT_number 15
_space_group_name_Hall '-I 2ya'
_space_group_name_H-M_alt 'I 1 2/a 1'
_atom_sites_solution_hydrogens geom
_atom_sites_solution_primary direct
_audit_creation_date 2017-04-14
_audit_creation_method
;
Olex2 1.2-beta
(compiled 2016.02.19 svn.r3266 for OlexSys, GUI svn.r5155)
;
_cell_angle_alpha 90
_cell_angle_beta 104.266(6)
_cell_angle_gamma 90
_cell_formula_units_Z 8
_cell_length_a 24.5382(13)
_cell_length_b 5.9207(3)
_cell_length_c 25.8385(13)
_cell_measurement_reflns_used 1680
_cell_measurement_temperature 173.00(10)
_cell_measurement_theta_max 27.8160
_cell_measurement_theta_min 3.8440
_cell_volume 3638.1(3)
_computing_cell_refinement
;
CrysAlisPro, Agilent Technologies,
Version 1.171.36.28 (release 01-02-2013 CrysAlis171 .NET)
(compiled Feb  1 2013,16:14:44)
;
_computing_data_collection
;
CrysAlisPro, Agilent Technologies,
Version 1.171.36.28 (release 01-02-2013 CrysAlis171 .NET)
(compiled Feb  1 2013,16:14:44)
;
_computing_data_reduction
;
CrysAlisPro, Agilent Technologies,
Version 1.171.36.28 (release 01-02-2013 CrysAlis171 .NET)
(compiled Feb  1 2013,16:14:44)
;
_computing_molecular_graphics 'Olex2 (Dolomanov et al., 2009)'
_computing_publication_material 'Olex2 (Dolomanov et al., 2009)'
_computing_structure_refinement 'ShelXL (Sheldrick, 2015)'
_computing_structure_solution 'ShelXS (Sheldrick, 2008)'
_diffrn_ambient_temperature 173.00(10)
_diffrn_detector_area_resol_mean 16.0733
_diffrn_measured_fraction_theta_full 0.998
_diffrn_measured_fraction_theta_max 0.999
_diffrn_measurement_details
;
#__ type_ start__ end____ width___ exp.time_
  1 omega  -29.00    6.00   1.0000    8.0000
omega____ theta____ kappa____ phi______ frames
    -      -19.5055  -38.0000   60.0000 35

#__ type_ start__ end____ width___ exp.time_
  2 omega   36.00   97.00   1.0000    8.0000
omega____ theta____ kappa____ phi______ frames
    -       22.7867  178.0000   60.0000 61

#__ type_ start__ end____ width___ exp.time_
  3 omega   11.00   54.00   1.0000    8.0000
omega____ theta____ kappa____ phi______ frames
    -       22.7867   57.0000   60.0000 43

#__ type_ start__ end____ width___ exp.time_
  4 omega  -37.00   54.00   1.0000    8.0000
omega____ theta____ kappa____ phi______ frames
    -       22.7867  -77.0000 -150.0000 91
;
_diffrn_measurement_device_type 'SuperNova, Dual, Cu at zero, Eos'
_diffrn_measurement_method '\w scans'
_diffrn_orient_matrix_UB_11 0.0082588000
_diffrn_orient_matrix_UB_12 0.0602788000
_diffrn_orient_matrix_UB_13 0.0243905000
_diffrn_orient_matrix_UB_21 -0.0200703000
_diffrn_orient_matrix_UB_22 -0.0606974000
_diffrn_orient_matrix_UB_23 0.0101066000
_diffrn_orient_matrix_UB_31 0.0204491000
_diffrn_orient_matrix_UB_32 -0.0839528000
_diffrn_orient_matrix_UB_33 0.0102330000
_diffrn_radiation_monochromator mirror
_diffrn_radiation_type MoK\a
_diffrn_radiation_wavelength 0.71073
_diffrn_reflns_av_R_equivalents 0.0291
_diffrn_reflns_av_unetI/netI 0.0499
_diffrn_reflns_Laue_measured_fraction_full 0.998
_diffrn_reflns_Laue_measured_fraction_max 0.999
_diffrn_reflns_limit_h_max 30
_diffrn_reflns_limit_h_min -19
_diffrn_reflns_limit_k_max 7
_diffrn_reflns_limit_k_min -6
_diffrn_reflns_limit_l_max 27
_diffrn_reflns_limit_l_min -31
_diffrn_reflns_number 6535
_diffrn_reflns_point_group_measured_fraction_full 0.998
_diffrn_reflns_point_group_measured_fraction_max 0.999
_diffrn_reflns_theta_full 25.242
_diffrn_reflns_theta_max 25.993
_diffrn_reflns_theta_min 3.283
_diffrn_source 'SuperNova (Mo) X-ray Source'
_exptl_absorpt_coefficient_mu 0.087
_exptl_absorpt_correction_T_max 1.00000
_exptl_absorpt_correction_T_min 0.74300
_exptl_absorpt_correction_type multi-scan
_exptl_absorpt_process_details
;
CrysAlisPro, Agilent Technologies,
Version 1.171.36.28 (release 01-02-2013 CrysAlis171 .NET)
(compiled Feb  1 2013,16:14:44)
Empirical absorption correction using spherical harmonics,
 implemented in SCALE3 ABSPACK scaling algorithm.
;
_exptl_crystal_colour
;
;
_exptl_crystal_density_diffrn 1.279
_exptl_crystal_description
;
;
_exptl_crystal_F_000 1488
_refine_diff_density_max 0.210
_refine_diff_density_min -0.215
_refine_diff_density_rms 0.045
_refine_ls_extinction_method none
_refine_ls_goodness_of_fit_ref 1.066
_refine_ls_hydrogen_treatment constr
_refine_ls_matrix_type full
_refine_ls_number_parameters 239
_refine_ls_number_reflns 3574
_refine_ls_number_restraints 0
_refine_ls_restrained_S_all 1.066
_refine_ls_R_factor_all 0.0718
_refine_ls_R_factor_gt 0.0508
_refine_ls_shift/su_max 0.000
_refine_ls_shift/su_mean 0.000
_refine_ls_structure_factor_coef Fsqd
_refine_ls_weighting_details
;
 w=1/[\s^2^(Fo^2^)+(0.0396P)^2^+2.4937P]
 where P=(Fo^2^+2Fc^2^)/3
;
_refine_ls_weighting_scheme calc
_refine_ls_wR_factor_gt 0.1077
_refine_ls_wR_factor_ref 0.1234
_reflns_Friedel_coverage 0.000
_reflns_number_gt 2633
_reflns_number_total 3574
_reflns_threshold_expression 'I > 2\s(I)'
_cod_data_source_file jo7b00278_si_002.cif
_cod_data_source_block Compound_7b
_cod_database_code 4037481
_shelxl_version_number 2013-2
_chemical_oxdiff_formula 'C H O N'
_shelx_space_group_comment
;
The symmetry employed for this shelxl refinement is uniquely defined
by the following loop, which should always be used as a source of
symmetry information in preference to the above space-group names.
They are only intended as comments.
;
_reflns_odcompleteness_completeness 99.71
_reflns_odcompleteness_iscentric 1
_reflns_odcompleteness_theta 26.32
_olex2_refinement_description
;
1. Fixed Uiso
 At 1.2 times of:
  All C(H) groups
 At 1.5 times of:
  All C(H,H,H) groups
2.a Ternary CH refined with riding coordinates:
 C7(H7), C8(H8), C9(H9), C12(H12)
2.b Aromatic/amide H refined with riding coordinates:
 C1(H1), C2(H2), C5(H5), C14(H14), C15(H15), C18(H18)
2.c Idealised Me refined as rotating group:
 C19(H19A,H19B,H19C), C20(H20A,H20B,H20C), C21(H21A,H21B,H21C), C22(H22A,H22B,
 H22C)
;
_olex2_date_sample_data_collection 2017-04-05
_olex2_submission_special_instructions 'No special instructions were received'

loop_
_space_group_symop_operation_xyz
'x, y, z'
'-x+1/2, y, -z'
'x+1/2, y+1/2, z+1/2'
'-x+1, y+1/2, -z+1/2'
'-x, -y, -z'
'x-1/2, -y, z'
'-x+1/2, -y+1/2, -z+1/2'
'x, -y+1/2, z+1/2'

loop_
_atom_site_label
_atom_site_type_symbol
_atom_site_fract_x
_atom_site_fract_y
_atom_site_fract_z
_atom_site_U_iso_or_equiv
_atom_site_adp_type
_atom_site_occupancy
_atom_site_site_symmetry_order
_atom_site_calc_flag
_atom_site_refinement_flags_posn
O1 O 0.47695(6) 0.6831(2) 0.11438(6) 0.0336(4) Uani 1 1 d .
O2 O 0.47374(6) 0.8139(3) 0.19397(6) 0.0359(4) Uani 1 1 d .
O3 O 0.37853(6) 0.2423(3) 0.14738(6) 0.0372(4) Uani 1 1 d .
O4 O 0.37953(7) 0.1425(3) 0.06467(6) 0.0522(5) Uani 1 1 d .
C1 C 0.53983(8) 0.2405(4) 0.04478(8) 0.0304(5) Uani 1 1 d .
H1 H 0.5119 0.1307 0.0389 0.036 Uiso 1 1 calc R
C2 C 0.58785(8) 0.2067(4) 0.02681(8) 0.0344(5) Uani 1 1 d .
H2 H 0.5916 0.0745 0.0085 0.041 Uiso 1 1 calc R
C3 C 0.63078(8) 0.3669(4) 0.03558(8) 0.0323(5) Uani 1 1 d .
C4 C 0.62514(8) 0.5632(4) 0.06355(8) 0.0307(5) Uani 1 1 d .
C5 C 0.57605(8) 0.5978(4) 0.08095(8) 0.0297(5) Uani 1 1 d .
H5 H 0.5720 0.7301 0.0991 0.036 Uiso 1 1 calc R
C6 C 0.53333(8) 0.4387(3) 0.07165(7) 0.0253(4) Uani 1 1 d .
C7 C 0.47833(8) 0.4705(3) 0.08677(8) 0.0274(5) Uani 1 1 d .
H7 H 0.4480 0.4715 0.0540 0.033 Uiso 1 1 calc R
C8 C 0.46484(8) 0.2890(3) 0.12440(8) 0.0266(4) Uani 1 1 d .
H8 H 0.4906 0.1604 0.1278 0.032 Uiso 1 1 calc R
C9 C 0.46967(8) 0.4049(3) 0.17777(8) 0.0256(4) Uani 1 1 d .
H9 H 0.5038 0.3561 0.2038 0.031 Uiso 1 1 calc R
C10 C 0.47290(7) 0.6536(4) 0.16516(8) 0.0273(5) Uani 1 1 d .
C11 C 0.40407(9) 0.2134(4) 0.10750(9) 0.0347(5) Uani 1 1 d .
C12 C 0.41620(8) 0.3304(3) 0.19556(8) 0.0278(5) Uani 1 1 d .
H12 H 0.4265 0.2070 0.2214 0.033 Uiso 1 1 calc R
C13 C 0.38569(8) 0.5087(3) 0.21904(8) 0.0273(5) Uani 1 1 d .
C14 C 0.39760(8) 0.5381(4) 0.27390(8) 0.0314(5) Uani 1 1 d .
H14 H 0.4233 0.4439 0.2963 0.038 Uiso 1 1 calc R
C15 C 0.37116(8) 0.7079(4) 0.29516(9) 0.0348(5) Uani 1 1 d .
H15 H 0.3798 0.7272 0.3320 0.042 Uiso 1 1 calc R
C16 C 0.33202(8) 0.8506(4) 0.26308(9) 0.0324(5) Uani 1 1 d .
C17 C 0.31918(8) 0.8201(4) 0.20793(9) 0.0312(5) Uani 1 1 d .
C18 C 0.34668(8) 0.6500(4) 0.18680(8) 0.0309(5) Uani 1 1 d .
H18 H 0.3385 0.6311 0.1500 0.037 Uiso 1 1 calc R
C19 C 0.27548(9) 0.9631(4) 0.17139(10) 0.0456(6) Uani 1 1 d .
H19A H 0.2392 0.9317 0.1776 0.068 Uiso 1 1 calc GR
H19B H 0.2749 0.9291 0.1349 0.068 Uiso 1 1 calc GR
H19C H 0.2844 1.1198 0.1783 0.068 Uiso 1 1 calc GR
C20 C 0.30367(9) 1.0325(4) 0.28786(10) 0.0465(6) Uani 1 1 d .
H20A H 0.3132 1.1779 0.2761 0.070 Uiso 1 1 calc GR
H20B H 0.3161 1.0235 0.3260 0.070 Uiso 1 1 calc GR
H20C H 0.2637 1.0119 0.2772 0.070 Uiso 1 1 calc GR
C21 C 0.67095(9) 0.7383(4) 0.07442(9) 0.0428(6) Uani 1 1 d .
H21A H 0.6757 0.7973 0.0412 0.064 Uiso 1 1 calc GR
H21B H 0.7055 0.6707 0.0938 0.064 Uiso 1 1 calc GR
H21C H 0.6609 0.8588 0.0952 0.064 Uiso 1 1 calc GR
C22 C 0.68194(9) 0.3283(5) 0.01410(10) 0.0490(6) Uani 1 1 d .
H22A H 0.6871 0.4550 -0.0074 0.074 Uiso 1 1 calc GR
H22B H 0.6768 0.1937 -0.0073 0.074 Uiso 1 1 calc GR
H22C H 0.7145 0.3115 0.0433 0.074 Uiso 1 1 calc GR

loop_
_atom_site_aniso_label
_atom_site_aniso_U_11
_atom_site_aniso_U_22
_atom_site_aniso_U_33
_atom_site_aniso_U_23
_atom_site_aniso_U_13
_atom_site_aniso_U_12
O1 0.0437(8) 0.0232(8) 0.0392(8) 0.0023(7) 0.0206(7) 0.0048(7)
O2 0.0332(8) 0.0309(8) 0.0464(9) -0.0117(8) 0.0152(7) -0.0070(7)
O3 0.0304(7) 0.0397(9) 0.0462(9) -0.0142(8) 0.0185(7) -0.0102(7)
O4 0.0464(9) 0.0622(12) 0.0492(10) -0.0251(10) 0.0141(8) -0.0185(9)
C1 0.0266(10) 0.0324(12) 0.0331(11) -0.0024(10) 0.0094(9) -0.0051(9)
C2 0.0325(11) 0.0372(13) 0.0367(11) -0.0061(11) 0.0150(9) -0.0006(10)
C3 0.0249(10) 0.0376(12) 0.0357(11) 0.0055(11) 0.0101(9) -0.0006(9)
C4 0.0283(10) 0.0335(12) 0.0292(10) 0.0055(10) 0.0051(8) -0.0041(9)
C5 0.0339(11) 0.0270(11) 0.0270(10) -0.0005(9) 0.0050(9) -0.0033(9)
C6 0.0250(9) 0.0287(11) 0.0221(9) 0.0028(9) 0.0059(8) 0.0017(9)
C7 0.0289(10) 0.0247(11) 0.0298(10) -0.0002(9) 0.0097(8) 0.0030(9)
C8 0.0273(10) 0.0232(10) 0.0320(11) 0.0008(9) 0.0124(8) 0.0017(8)
C9 0.0219(9) 0.0267(10) 0.0291(10) 0.0006(9) 0.0079(8) 0.0026(8)
C10 0.0183(9) 0.0277(11) 0.0374(11) -0.0025(10) 0.0093(8) -0.0016(8)
C11 0.0351(11) 0.0292(12) 0.0425(12) -0.0086(11) 0.0149(10) -0.0060(10)
C12 0.0278(10) 0.0264(11) 0.0322(11) 0.0002(9) 0.0130(9) -0.0007(9)
C13 0.0218(9) 0.0269(11) 0.0362(11) 0.0009(10) 0.0127(8) -0.0011(8)
C14 0.0240(10) 0.0347(12) 0.0364(11) 0.0016(10) 0.0093(9) 0.0019(9)
C15 0.0267(10) 0.0430(13) 0.0348(11) -0.0088(11) 0.0081(9) -0.0022(10)
C16 0.0236(10) 0.0292(11) 0.0468(13) -0.0062(11) 0.0135(9) -0.0018(9)
C17 0.0206(9) 0.0298(11) 0.0443(12) 0.0033(10) 0.0102(9) -0.0003(9)
C18 0.0255(10) 0.0363(12) 0.0328(11) 0.0022(10) 0.0108(9) -0.0022(9)
C19 0.0319(11) 0.0461(15) 0.0596(15) 0.0118(13) 0.0128(11) 0.0111(11)
C20 0.0364(12) 0.0430(14) 0.0629(16) -0.0142(13) 0.0178(11) 0.0035(11)
C21 0.0363(12) 0.0450(14) 0.0461(13) 0.0024(12) 0.0082(10) -0.0129(11)
C22 0.0375(12) 0.0532(16) 0.0626(16) 0.0022(14) 0.0241(12) -0.0013(12)

loop_
_atom_type_symbol
_atom_type_description
_atom_type_scat_dispersion_real
_atom_type_scat_dispersion_imag
_atom_type_scat_source
C C 0.0033 0.0016 'International Tables Vol C Tables 4.2.6.8 and 6.1.1.4'
H H 0.0000 0.0000 'International Tables Vol C Tables 4.2.6.8 and 6.1.1.4'
O O 0.0106 0.0060 'International Tables Vol C Tables 4.2.6.8 and 6.1.1.4'

loop_
_geom_angle_atom_site_label_1
_geom_angle_atom_site_label_2
_geom_angle_atom_site_label_3
_geom_angle
C10 O1 C7 112.42(16)
C11 O3 C12 112.63(15)
C2 C1 C6 120.07(19)
C1 C2 C3 121.3(2)
C2 C3 C22 120.0(2)
C4 C3 C2 118.97(18)
C4 C3 C22 121.00(19)
C3 C4 C5 119.46(19)
C3 C4 C21 120.44(19)
C5 C4 C21 120.10(19)
C6 C5 C4 121.22(19)
C1 C6 C7 117.05(17)
C5 C6 C1 119.00(18)
C5 C6 C7 123.89(18)
O1 C7 C6 111.52(16)
O1 C7 C8 105.10(15)
C6 C7 C8 114.98(16)
C9 C8 C7 106.10(16)
C11 C8 C7 111.96(17)
C11 C8 C9 104.25(15)
C8 C9 C12 104.91(15)
C10 C9 C8 103.91(16)
C10 C9 C12 115.56(16)
O1 C10 C9 110.78(17)
O2 C10 O1 120.32(19)
O2 C10 C9 128.87(19)
O3 C11 C8 110.73(18)
O4 C11 O3 122.03(19)
O4 C11 C8 127.2(2)
O3 C12 C9 104.67(15)
O3 C12 C13 108.82(15)
C13 C12 C9 117.33(16)
C14 C13 C12 119.99(18)
C18 C13 C12 121.34(18)
C18 C13 C14 118.65(19)
C15 C14 C13 119.8(2)
C14 C15 C16 121.9(2)
C15 C16 C17 118.67(19)
C15 C16 C20 120.3(2)
C17 C16 C20 121.0(2)
C16 C17 C18 118.98(19)
C16 C17 C19 121.0(2)
C18 C17 C19 120.0(2)
C13 C18 C17 121.98(19)

loop_
_geom_bond_atom_site_label_1
_geom_bond_atom_site_label_2
_geom_bond_distance
O1 C7 1.451(2)
O1 C10 1.351(2)
O2 C10 1.203(2)
O3 C11 1.342(2)
O3 C12 1.452(2)
O4 C11 1.198(2)
C1 C2 1.383(3)
C1 C6 1.392(3)
C2 C3 1.394(3)
C3 C4 1.393(3)
C3 C22 1.510(3)
C4 C5 1.401(3)
C4 C21 1.504(3)
C5 C6 1.386(3)
C6 C7 1.507(2)
C7 C8 1.539(3)
C8 C9 1.519(3)
C8 C11 1.515(3)
C9 C10 1.514(3)
C9 C12 1.557(2)
C12 C13 1.506(3)
C13 C14 1.386(3)
C13 C18 1.385(3)
C14 C15 1.381(3)
C15 C16 1.390(3)
C16 C17 1.393(3)
C16 C20 1.507(3)
C17 C18 1.396(3)
C17 C19 1.503(3)
